data_4064666
loop_
_publ_author_name
'Higuchi, Yoshihiro'
'Atobe, Shingo'
'Tanaka, Michiru'
'Kamiya, Ikuyo'
'Yamamoto, Takuya'
'Nomoto, Akihiro'
'Sonoda, Motohiro'
'Ogawa, Akiya'

_publ_section_title
;
 Cobalt-Catalyzed Thiolative Lactonization of Alkynes with Double CO
 Incorporation
;
_journal_issue 17
_journal_name_full Organometallics
_journal_page_first 4539
_journal_paper_doi 10.1021/om200248f
_journal_volume 30
_journal_year 2011
_chemical_formula_moiety 'C17 H20 O2 S '
_chemical_formula_sum 'C17 H20 O2 S'
_chemical_formula_weight 288.40
_space_group_IT_number 14
_symmetry_cell_setting monoclinic
_symmetry_Int_Tables_number 14
_symmetry_space_group_name_Hall '-P 2yab'
_symmetry_space_group_name_H-M 'P 1 21/a 1'
_cell_angle_alpha 90.0000
_cell_angle_beta 102.126(6)
_cell_angle_gamma 90.0000
_cell_formula_units_Z 4
_cell_length_a 10.061(2)
_cell_length_b 11.892(3)
_cell_length_c 13.945(3)
_cell_measurement_reflns_used 5049
_cell_measurement_temperature 296.1
_cell_measurement_theta_max 27.2
_cell_measurement_theta_min 3.0
_cell_volume 1631.2(6)
_computing_cell_refinement PROCESS-AUTO
_computing_data_collection PROCESS-AUTO
_computing_data_reduction CrystalStructure
_computing_publication_material 'CrystalStructure 3.8'
_computing_structure_refinement CRYSTALS
_computing_structure_solution SIR92
_diffrn_ambient_temperature 296.1
_diffrn_detector_area_resol_mean 10.00
_diffrn_measured_fraction_theta_full 0.995
_diffrn_measured_fraction_theta_max 0.995
_diffrn_measurement_device_type 'Rigaku RAXIS-RAPID'
_diffrn_measurement_method \w
_diffrn_radiation_type 'Mo K\a'
_diffrn_radiation_wavelength 0.71075
_diffrn_reflns_av_R_equivalents 0.110
_diffrn_reflns_limit_h_max 13
_diffrn_reflns_limit_h_min 0
_diffrn_reflns_limit_k_max 15
_diffrn_reflns_limit_k_min 0
_diffrn_reflns_limit_l_max 17
_diffrn_reflns_limit_l_min -18
_diffrn_reflns_number 3698
_diffrn_reflns_theta_full 27.43
_diffrn_reflns_theta_max 27.43
_exptl_absorpt_coefficient_mu 0.197
_exptl_absorpt_correction_type none
_exptl_crystal_colour colorless
_exptl_crystal_density_diffrn 1.174
_exptl_crystal_density_method 'not measured'
_exptl_crystal_description block
_exptl_crystal_F_000 616.00
_exptl_crystal_size_max 0.30
_exptl_crystal_size_mid 0.30
_exptl_crystal_size_min 0.30
_refine_diff_density_max 0.48
_refine_diff_density_min -0.30
_refine_ls_extinction_method none
_refine_ls_goodness_of_fit_ref 1.170
_refine_ls_hydrogen_treatment refall
_refine_ls_number_parameters 199
_refine_ls_number_reflns 2438
_refine_ls_R_factor_gt 0.1292
_refine_ls_shift/su_max 0.0025
_refine_ls_structure_factor_coef F
_refine_ls_weighting_details
;
    Chebychev polynomial with 3 parameters (Carruthers & Watkin, 1979)
    9.1985    3.2307    6.0611
;
_refine_ls_weighting_scheme calc
_refine_ls_wR_factor_ref 0.1304
_reflns_number_gt 2421
_reflns_number_total 3698
_reflns_threshold_expression F^2^>2.0\s(F^2^)
_cod_data_source_file om200248f_si_002.cif
_cod_data_source_block '_higuti'
_cod_original_formula_sum 'C17 H20 O2 S '
_cod_database_code 4064666

loop_
_symmetry_equiv_pos_site_id
_symmetry_equiv_pos_as_xyz
1 +X,+Y,+Z
2 1/2-X,1/2+Y,-Z
3 -X,-Y,-Z
4 1/2+X,1/2-Y,+Z

loop_
_atom_site_label
_atom_site_type_symbol
_atom_site_fract_x
_atom_site_fract_y
_atom_site_fract_z
_atom_site_U_iso_or_equiv
_atom_site_adp_type
_atom_site_occupancy
_atom_site_symmetry_multiplicity
_atom_site_calc_flag
_atom_site_refinement_flags
S(1) S 1.01666(13) 0.26701(14) 0.39233(13) 0.0927(4) Uani 1.00 1 d .
O(2) O 0.7967(3) 0.3916(2) 0.4037(2) 0.0735(10) Uani 1.00 1 d .
O(3) O 0.7293(3) 0.5597(3) 0.4472(3) 0.0884(11) Uani 1.00 1 d .
C(4) C 0.8787(4) 0.2993(4) 0.4512(4) 0.0744(14) Uani 1.00 1 d .
C(5) C 0.7928(4) 0.4750(4) 0.4702(4) 0.0721(14) Uani 1.00 1 d .
C(6) C 0.9265(4) 0.3380(4) 0.5551(3) 0.0740(14) Uani 1.00 1 d .
C(7) C 0.9258(5) 0.1918(4) 0.2838(4) 0.0806(16) Uani 1.00 1 d .
C(8) C 0.8740(4) 0.4388(4) 0.5654(4) 0.0731(14) Uani 1.00 1 d .
C(9) C 0.9062(10) 0.0161(8) 0.1363(6) 0.140(3) Uani 1.00 1 d .
C(10) C 1.0347(6) 0.3122(5) 0.7324(4) 0.0931(19) Uani 1.00 1 d .
C(11) C 1.0706(19) 0.3961(18) 0.9192(9) 0.212(7) Uani 1.00 1 d .
C(12) C 0.9359(11) 0.1336(9) 0.1125(5) 0.147(3) Uani 1.00 1 d .
C(13) C 1.0086(8) 0.1987(7) 0.2049(5) 0.118(2) Uani 1.00 1 d .
C(14) C 1.1307(7) 0.3956(6) 0.7669(5) 0.113(2) Uani 1.00 1 d .
C(15) C 0.8971(7) 0.0723(5) 0.3076(4) 0.099(2) Uani 1.00 1 d .
C(16) C 0.9738(16) 0.3197(17) 0.8877(12) 0.207(7) Uani 1.00 1 d .
C(17) C 1.0209(6) 0.2665(4) 0.6296(4) 0.0942(19) Uani 1.00 1 d .
C(18) C 0.9546(9) 0.2740(8) 0.7935(8) 0.144(3) Uani 1.00 1 d .
C(19) C 0.8264(8) 0.0096(6) 0.2144(5) 0.124(2) Uani 1.00 1 d .
C(20) C 1.1458(11) 0.4375(10) 0.8589(7) 0.158(4) Uani 1.00 1 d .
H(1) H 0.8861 0.4806 0.6246 0.086 Uiso 1.00 1 c R
H(2) H 1.0845 0.4206 0.9854 0.251 Uiso 1.00 1 c R
H(3) H 1.1848 0.4232 0.7238 0.133 Uiso 1.00 1 c R
H(4) H 0.9170 0.2942 0.9297 0.255 Uiso 1.00 1 c R
H(5) H 0.8875 0.2184 0.7707 0.174 Uiso 1.00 1 c R
H(6) H 1.2089 0.4961 0.8815 0.183 Uiso 1.00 1 c R
H(7) H 0.8228 0.2347 0.4499 0.089 Uiso 1.00 1 c R
H(8) H 0.8579 -0.0203 0.0788 0.165 Uiso 1.00 1 c R
H(9) H 0.9904 -0.0210 0.1592 0.165 Uiso 1.00 1 c R
H(10) H 0.9908 0.1343 0.0648 0.174 Uiso 1.00 1 c R
H(11) H 0.8520 0.1701 0.0868 0.174 Uiso 1.00 1 c R
H(12) H 1.0201 0.2754 0.1893 0.143 Uiso 1.00 1 c R
H(13) H 1.0951 0.1655 0.2290 0.143 Uiso 1.00 1 c R
H(14) H 0.9809 0.0362 0.3342 0.117 Uiso 1.00 1 c R
H(15) H 0.8411 0.0717 0.3547 0.117 Uiso 1.00 1 c R
H(16) H 0.7403 0.0435 0.1905 0.144 Uiso 1.00 1 c R
H(17) H 0.8142 -0.0670 0.2297 0.144 Uiso 1.00 1 c R
H(18) H 0.8413 0.2283 0.2602 0.095 Uiso 1.00 1 c R

loop_
_atom_site_aniso_label
_atom_site_aniso_U_11
_atom_site_aniso_U_22
_atom_site_aniso_U_33
_atom_site_aniso_U_12
_atom_site_aniso_U_13
_atom_site_aniso_U_23
S(1) 0.0557(6) 0.0925(10) 0.1286(13) -0.0073(6) 0.0167(7) -0.0410(8)
O(2) 0.0540(16) 0.075(2) 0.088(2) 0.0015(15) 0.0066(15) -0.0045(17)
O(3) 0.078(2) 0.076(2) 0.107(2) 0.0185(19) 0.0100(19) -0.001(2)
C(4) 0.051(2) 0.071(2) 0.101(3) -0.001(2) 0.015(2) -0.011(2)
C(5) 0.054(2) 0.075(3) 0.091(3) -0.002(2) 0.023(2) -0.015(2)
C(6) 0.056(2) 0.071(3) 0.092(3) -0.009(2) 0.009(2) -0.007(2)
C(7) 0.071(2) 0.082(3) 0.083(3) -0.006(2) 0.004(2) -0.019(2)
C(8) 0.063(2) 0.070(2) 0.082(3) -0.000(2) 0.007(2) -0.004(2)
C(9) 0.179(8) 0.136(7) 0.098(5) 0.018(6) 0.017(5) -0.031(5)
C(10) 0.085(3) 0.094(4) 0.095(4) 0.019(3) 0.007(3) 0.027(3)
C(11) 0.231(15) 0.32(2) 0.078(6) 0.162(15) 0.009(9) -0.001(9)
C(12) 0.174(8) 0.182(9) 0.080(4) 0.006(7) 0.016(4) -0.001(5)
C(13) 0.119(5) 0.123(5) 0.115(5) -0.011(4) 0.032(4) 0.012(4)
C(14) 0.105(4) 0.130(5) 0.097(4) -0.004(4) 0.006(3) -0.007(4)
C(15) 0.107(4) 0.089(3) 0.097(4) -0.020(3) 0.012(3) -0.014(3)
C(16) 0.191(13) 0.30(2) 0.148(12) 0.105(12) 0.073(9) 0.117(13)
C(17) 0.096(3) 0.076(3) 0.096(4) 0.013(2) -0.012(3) 0.000(3)
C(18) 0.125(6) 0.153(7) 0.158(8) 0.026(5) 0.035(6) 0.072(6)
C(19) 0.132(5) 0.103(5) 0.124(6) -0.018(4) -0.002(4) -0.038(4)
C(20) 0.172(8) 0.203(10) 0.083(5) 0.026(7) -0.010(5) -0.028(6)

loop_
_atom_type_symbol
_atom_type_description
_atom_type_scat_dispersion_real
_atom_type_scat_dispersion_imag
_atom_type_scat_source
C C 0.003 0.002
;
International Tables for Crystallography
(1992, Vol. C, Tables 4.2.6.8 and 6.1.1.4)
;
H H 0.000 0.000
;
International Tables for Crystallography
(1992, Vol. C, Table 6.1.1.4)
;
O O 0.011 0.006
;
International Tables for Crystallography
(1992, Vol. C, Tables 4.2.6.8 and 6.1.1.4)
;
S S 0.125 0.123
;
International Tables for Crystallography
(1992, Vol. C, Tables 4.2.6.8 and 6.1.1.4)
;

loop_
_geom_angle_atom_site_label_1
_geom_angle_atom_site_label_2
_geom_angle_atom_site_label_3
_geom_angle
_geom_angle_publ_flag
C(4) S(1) C(7) 100.5(2) yes
C(4) O(2) C(5) 109.6(3) yes
S(1) C(4) O(2) 112.0(3) yes
S(1) C(4) C(6) 112.7(3) yes
O(2) C(4) C(6) 104.2(4) yes
O(2) C(5) O(3) 121.3(4) yes
O(2) C(5) C(8) 108.1(4) yes
O(3) C(5) C(8) 130.6(5) yes
C(4) C(6) C(8) 109.1(4) yes
C(4) C(6) C(17) 121.3(4) yes
C(8) C(6) C(17) 129.7(4) yes
S(1) C(7) C(13) 108.6(4) yes
S(1) C(7) C(15) 111.5(3) yes
C(13) C(7) C(15) 111.9(5) yes
C(5) C(8) C(6) 108.9(4) yes
C(12) C(9) C(19) 112.3(8) yes
C(14) C(10) C(17) 120.1(6) yes
C(14) C(10) C(18) 118.4(7) yes
C(17) C(10) C(18) 121.5(6) yes
C(16) C(11) C(20) 120.8(13) yes
C(9) C(12) C(13) 111.5(6) yes
C(7) C(13) C(12) 110.0(6) yes
C(10) C(14) C(20) 121.3(8) yes
C(7) C(15) C(19) 110.4(5) yes
C(11) C(16) C(18) 121.4(15) yes
C(6) C(17) C(10) 111.6(5) yes
C(10) C(18) C(16) 118.2(10) yes
C(9) C(19) C(15) 111.7(6) yes
C(11) C(20) C(14) 119.6(11) yes
S(1) C(4) H(7) 109.3 no
O(2) C(4) H(7) 109.0 no
C(6) C(4) H(7) 109.5 no
S(1) C(7) H(18) 108.6 no
C(13) C(7) H(18) 108.2 no
C(15) C(7) H(18) 108.0 no
C(5) C(8) H(1) 125.3 no
C(6) C(8) H(1) 125.8 no
C(12) C(9) H(8) 109.4 no
C(12) C(9) H(9) 107.8 no
C(19) C(9) H(8) 109.6 no
C(19) C(9) H(9) 108.1 no
H(8) C(9) H(9) 109.5 no
C(16) C(11) H(2) 118.4 no
C(20) C(11) H(2) 120.7 no
C(9) C(12) H(10) 109.9 no
C(9) C(12) H(11) 108.1 no
C(13) C(12) H(10) 109.7 no
C(13) C(12) H(11) 108.2 no
H(10) C(12) H(11) 109.5 no
C(7) C(13) H(12) 109.2 no
C(7) C(13) H(13) 108.9 no
C(12) C(13) H(12) 110.4 no
C(12) C(13) H(13) 108.9 no
H(12) C(13) H(13) 109.5 no
C(10) C(14) H(3) 118.3 no
C(20) C(14) H(3) 120.4 no
C(7) C(15) H(14) 108.5 no
C(7) C(15) H(15) 109.2 no
C(19) C(15) H(14) 109.0 no
C(19) C(15) H(15) 110.2 no
H(14) C(15) H(15) 109.5 no
C(11) C(16) H(4) 120.3 no
C(18) C(16) H(4) 118.3 no
C(10) C(18) H(5) 119.5 no
C(16) C(18) H(5) 122.2 no
C(9) C(19) H(16) 108.3 no
C(9) C(19) H(17) 109.3 no
C(15) C(19) H(16) 108.5 no
C(15) C(19) H(17) 109.5 no
H(16) C(19) H(17) 109.5 no
C(11) C(20) H(6) 119.2 no
C(14) C(20) H(6) 121.2 no

loop_
_geom_bond_atom_site_label_1
_geom_bond_atom_site_label_2
_geom_bond_distance
_geom_bond_publ_flag
S(1) C(4) 1.796(5) yes
S(1) C(7) 1.829(5) yes
O(2) C(4) 1.447(5) yes
O(2) C(5) 1.363(6) yes
O(3) C(5) 1.201(6) yes
C(4) C(6) 1.500(7) yes
C(5) C(8) 1.469(6) yes
C(6) C(8) 1.330(7) yes
C(6) C(17) 1.513(7) yes
C(7) C(13) 1.516(10) yes
C(7) C(15) 1.501(8) yes
C(9) C(12) 1.481(15) yes
C(9) C(19) 1.484(13) yes
C(10) C(14) 1.397(9) yes
C(10) C(17) 1.511(9) yes
C(10) C(18) 1.368(14) yes
C(11) C(16) 1.34(2) yes
C(11) C(20) 1.34(2) yes
C(12) C(13) 1.549(11) yes
C(14) C(20) 1.355(12) yes
C(15) C(19) 1.537(9) yes
C(16) C(18) 1.40(2) yes
C(4) H(7) 0.950 no
C(7) H(18) 0.950 no
C(8) H(1) 0.950 no
C(9) H(8) 0.950 no
C(9) H(9) 0.950 no
C(11) H(2) 0.950 no
C(12) H(10) 0.950 no
C(12) H(11) 0.950 no
C(13) H(12) 0.950 no
C(13) H(13) 0.950 no
C(14) H(3) 0.950 no
C(15) H(14) 0.950 no
C(15) H(15) 0.950 no
C(16) H(4) 0.950 no
C(18) H(5) 0.950 no
C(19) H(16) 0.950 no
C(19) H(17) 0.950 no
C(20) H(6) 0.950 no

loop_
_geom_contact_atom_site_label_1
_geom_contact_atom_site_label_2
_geom_contact_distance
_geom_contact_site_symmetry_2
S(1) O(2) 3.367(3) 4_555
O(2) S(1) 3.367(3) 4_455
O(3) C(4) 3.457(6) 2_656
O(3) C(14) 3.598(9) 3_766
O(3) C(17) 3.521(7) 2_656
O(3) C(17) 3.587(7) 3_766
C(4) O(3) 3.457(6) 2_646
C(14) O(3) 3.598(9) 3_766
C(17) O(3) 3.521(7) 2_646
C(17) O(3) 3.587(7) 3_766
S(1) H(1) 3.181 3_766
S(1) H(7) 3.015 4_555
O(2) H(3) 2.862 3_766
O(2) H(13) 2.905 4_455
O(2) H(14) 3.237 4_455
O(3) H(3) 2.710 3_766
O(3) H(5) 3.560 2_656
O(3) H(7) 2.642 2_656
O(3) H(14) 2.894 4_455
O(3) H(15) 2.997 2_656
C(5) H(3) 3.016 3_766
C(5) H(7) 3.561 2_656
C(5) H(14) 3.310 4_455
C(5) H(15) 3.239 2_656
C(8) H(15) 3.072 2_656
C(9) H(2) 3.551 4_454
C(9) H(5) 3.555 3_756
C(10) H(5) 3.496 4_555
C(10) H(17) 3.280 3_756
C(11) H(2) 3.135 3_767
C(11) H(8) 3.576 4_556
C(11) H(11) 3.364 4_556
C(12) H(4) 3.158 1_554
C(13) H(18) 3.386 4_555
C(14) H(5) 2.909 4_555
C(15) H(1) 3.366 2_646
C(16) H(10) 3.288 1_556
C(16) H(16) 3.453 2_656
C(16) H(17) 3.301 2_656
C(17) H(17) 3.296 3_756
C(18) H(3) 3.563 4_455
C(18) H(9) 3.104 3_756
C(18) H(17) 3.260 2_656
C(18) H(17) 3.449 3_756
C(19) H(1) 3.428 2_646
C(20) H(5) 3.482 4_555
C(20) H(8) 3.490 4_556
H(1) S(1) 3.181 3_766
H(1) C(15) 3.366 2_656
H(1) C(19) 3.428 2_656
H(1) H(15) 2.600 2_656
H(1) H(16) 3.194 2_656
H(1) H(17) 3.197 2_656
H(2) C(9) 3.551 4_556
H(2) C(11) 3.135 3_767
H(2) H(2) 2.629 3_767
H(2) H(4) 3.593 3_767
H(2) H(8) 3.028 4_556
H(2) H(11) 2.968 4_556
H(2) H(12) 3.502 1_556
H(2) H(16) 2.989 4_556
H(3) O(2) 2.862 3_766
H(3) O(3) 2.710 3_766
H(3) C(5) 3.016 3_766
H(3) C(18) 3.563 4_555
H(3) H(5) 2.619 4_555
H(3) H(9) 3.396 2_756
H(4) C(12) 3.158 1_556
H(4) H(2) 3.593 3_767
H(4) H(8) 3.520 2_656
H(4) H(10) 2.669 1_556
H(4) H(11) 2.829 1_556
H(4) H(12) 3.557 1_556
H(4) H(17) 3.303 2_656
H(5) O(3) 3.560 2_646
H(5) C(9) 3.555 3_756
H(5) C(10) 3.496 4_455
H(5) C(14) 2.909 4_455
H(5) C(20) 3.482 4_455
H(5) H(3) 2.619 4_455
H(5) H(9) 2.733 3_756
H(5) H(17) 3.259 2_656
H(5) H(17) 3.502 3_756
H(6) H(8) 2.859 4_556
H(6) H(9) 3.200 2_756
H(6) H(10) 3.383 2_756
H(6) H(11) 3.527 4_556
H(6) H(12) 3.566 3_766
H(6) H(13) 3.406 2_756
H(7) S(1) 3.015 4_455
H(7) O(3) 2.642 2_646
H(7) C(5) 3.561 2_646
H(8) C(11) 3.576 4_454
H(8) C(20) 3.490 4_454
H(8) H(2) 3.028 4_454
H(8) H(4) 3.520 2_646
H(8) H(6) 2.859 4_454
H(8) H(10) 3.073 3_755
H(9) C(18) 3.104 3_756
H(9) H(3) 3.396 2_746
H(9) H(5) 2.733 3_756
H(9) H(6) 3.200 2_746
H(9) H(10) 3.442 3_755
H(10) C(16) 3.288 1_554
H(10) H(4) 2.669 1_554
H(10) H(6) 3.383 2_746
H(10) H(8) 3.073 3_755
H(10) H(9) 3.442 3_755
H(11) C(11) 3.364 4_454
H(11) H(2) 2.968 4_454
H(11) H(4) 2.829 1_554
H(11) H(6) 3.527 4_454
H(12) H(2) 3.502 1_554
H(12) H(4) 3.557 1_554
H(12) H(6) 3.566 3_766
H(12) H(16) 3.088 4_555
H(12) H(18) 3.175 4_555
H(13) O(2) 2.905 4_555
H(13) H(6) 3.406 2_746
H(13) H(18) 2.732 4_555
H(14) O(2) 3.237 4_555
H(14) O(3) 2.894 4_555
H(14) C(5) 3.310 4_555
H(15) O(3) 2.997 2_646
H(15) C(5) 3.239 2_646
H(15) C(8) 3.072 2_646
H(15) H(1) 2.600 2_646
H(16) C(16) 3.453 2_646
H(16) H(1) 3.194 2_646
H(16) H(2) 2.989 4_454
H(16) H(12) 3.088 4_455
H(17) C(10) 3.280 3_756
H(17) C(16) 3.301 2_646
H(17) C(17) 3.296 3_756
H(17) C(18) 3.260 2_646
H(17) C(18) 3.449 3_756
H(17) H(1) 3.197 2_646
H(17) H(4) 3.303 2_646
H(17) H(5) 3.259 2_646
H(17) H(5) 3.502 3_756
H(18) C(13) 3.386 4_455
H(18) H(12) 3.175 4_455
H(18) H(13) 2.732 4_455

loop_
_geom_torsion_atom_site_label_1
_geom_torsion_atom_site_label_2
_geom_torsion_atom_site_label_3
_geom_torsion_atom_site_label_4
_geom_torsion
C(4) S(1) C(7) C(13) 157.0(4)
C(4) S(1) C(7) C(15) -79.4(4)
C(7) S(1) C(4) O(2) -76.4(3)
C(7) S(1) C(4) C(6) 166.5(3)
C(4) O(2) C(5) O(3) -179.3(4)
C(4) O(2) C(5) C(8) -0.0(4)
C(5) O(2) C(4) S(1) -123.0(3)
C(5) O(2) C(4) C(6) -0.9(4)
S(1) C(4) C(6) C(8) 123.3(4)
S(1) C(4) C(6) C(17) -56.1(6)
O(2) C(4) C(6) C(8) 1.7(5)
O(2) C(4) C(6) C(17) -177.7(4)
O(2) C(5) C(8) C(6) 1.2(5)
O(3) C(5) C(8) C(6) -179.7(5)
C(4) C(6) C(8) C(5) -1.8(5)
C(4) C(6) C(17) C(10) -169.7(4)
C(8) C(6) C(17) C(10) 11.0(8)
C(17) C(6) C(8) C(5) 177.5(5)
S(1) C(7) C(13) C(12) 178.8(5)
S(1) C(7) C(15) C(19) -177.5(5)
C(13) C(7) C(15) C(19) -55.7(7)
C(15) C(7) C(13) C(12) 55.4(7)
C(12) C(9) C(19) C(15) -55.4(9)
C(19) C(9) C(12) C(13) 55.3(10)
C(14) C(10) C(17) C(6) -85.9(7)
C(17) C(10) C(14) C(20) -179.5(7)
C(14) C(10) C(18) C(16) -0.6(13)
C(18) C(10) C(14) C(20) 0.6(11)
C(17) C(10) C(18) C(16) 179.6(7)
C(18) C(10) C(17) C(6) 94.0(7)
C(16) C(11) C(20) C(14) -5(2)
C(20) C(11) C(16) C(18) 5(2)
C(9) C(12) C(13) C(7) -54.6(10)
C(10) C(14) C(20) C(11) 2.1(16)
C(7) C(15) C(19) C(9) 55.0(8)
C(11) C(16) C(18) C(10) -2(2)
